data_1556527
loop_
_publ_author_name
'Sukhikh, T.S.'
'Vostrikova, K.E.'

_publ_section_title
;
 Assembly of Mn(III) Schiff Base Complexes with Heptacyanorhenate (IV)
;
_journal_name_full Inorganics
_journal_page_first 59
_journal_paper_doi 10.3390/inorganics5030059
_journal_volume 5
_journal_year 2017
_chemical_formula_moiety 'C20 H23 Mn N3 O5, C18 H22 Mn N2 O6, 5(C2 H3 N), 2(C24 H20 B)'
_chemical_formula_sum 'C96 H100 B2 Mn2 N10 O11'
_chemical_formula_weight 1701.35
_space_group_crystal_system monoclinic
_space_group_IT_number 14
_space_group_name_Hall '-P 2ybc'
_space_group_name_H-M_alt 'P 1 21/c 1'
_atom_sites_solution_hydrogens mixed
_atom_sites_solution_primary dual
_cell_angle_alpha 90
_cell_angle_beta 108.762(4)
_cell_angle_gamma 90
_cell_formula_units_Z 4
_cell_length_a 15.9891(18)
_cell_length_b 27.544(3)
_cell_length_c 21.779(2)
_cell_measurement_reflns_used 9604
_cell_measurement_temperature 200(2)
_cell_measurement_theta_max 20.00
_cell_measurement_theta_min 2.47
_cell_volume 9081.9(17)
_computing_molecular_graphics 'Olex2 (Dolomanov et al., 2009)'
_computing_publication_material 'Olex2 (Dolomanov et al., 2009)'
_computing_structure_refinement 'ShelXL (Sheldrick, 2015)'
_computing_structure_solution 'ShelXT (Sheldrick, 2015)'
_diffrn_ambient_temperature 200(2)
_diffrn_measured_fraction_theta_full 1.000
_diffrn_measured_fraction_theta_max 1.000
_diffrn_measurement_device_type 'CCD area detector'
_diffrn_measurement_method 'phi and omega scans'
_diffrn_radiation_monochromator graphite
_diffrn_radiation_type MoK\a
_diffrn_radiation_wavelength 0.71073
_diffrn_reflns_av_R_equivalents 0.1043
_diffrn_reflns_av_unetI/netI 0.0741
_diffrn_reflns_Laue_measured_fraction_full 1.000
_diffrn_reflns_Laue_measured_fraction_max 1.000
_diffrn_reflns_limit_h_max 19
_diffrn_reflns_limit_h_min -19
_diffrn_reflns_limit_k_max 32
_diffrn_reflns_limit_k_min -32
_diffrn_reflns_limit_l_max 25
_diffrn_reflns_limit_l_min -25
_diffrn_reflns_number 125931
_diffrn_reflns_point_group_measured_fraction_full 1.000
_diffrn_reflns_point_group_measured_fraction_max 1.000
_diffrn_reflns_theta_full 25.027
_diffrn_reflns_theta_max 25.027
_diffrn_reflns_theta_min 1.479
_exptl_absorpt_coefficient_mu 0.342
_exptl_absorpt_correction_T_max 0.7453
_exptl_absorpt_correction_T_min 0.6994
_exptl_absorpt_correction_type multi-scan
_exptl_absorpt_process_details
'SADABS-2012/1 (Bruker,2012) was used for absorption correction. wR2(int) was 0.0737 before and 0.0667 after correction. The Ratio of minimum to maximum transmission is 0.9384. The \l/2 correction factor is 0.0015.'
_exptl_crystal_colour red
_exptl_crystal_colour_primary red
_exptl_crystal_density_diffrn 1.244
_exptl_crystal_density_meas .
_exptl_crystal_description needle
_exptl_crystal_F_000 3576
_exptl_crystal_size_max 0.33
_exptl_crystal_size_mid 0.08
_exptl_crystal_size_min 0.08
_refine_diff_density_max 0.707
_refine_diff_density_min -0.336
_refine_diff_density_rms 0.056
_refine_ls_extinction_coef .
_refine_ls_extinction_method none
_refine_ls_goodness_of_fit_ref 1.021
_refine_ls_hydrogen_treatment constr
_refine_ls_matrix_type full
_refine_ls_number_parameters 1143
_refine_ls_number_reflns 16018
_refine_ls_number_restraints 14
_refine_ls_restrained_S_all 1.020
_refine_ls_R_factor_all 0.1189
_refine_ls_R_factor_gt 0.0563
_refine_ls_shift/su_max 0.000
_refine_ls_shift/su_mean 0.000
_refine_ls_structure_factor_coef Fsqd
_refine_ls_weighting_details 'w=1/[\s^2^(Fo^2^)+(0.0650P)^2^+4.8480P] where P=(Fo^2^+2Fc^2^)/3'
_refine_ls_weighting_scheme calc
_refine_ls_wR_factor_gt 0.1282
_refine_ls_wR_factor_ref 0.1556
_reflns_Friedel_coverage 0.000
_reflns_Friedel_fraction_full .
_reflns_Friedel_fraction_max .
_reflns_number_gt 9349
_reflns_number_total 16018
_reflns_threshold_expression 'I > 2\s(I)'
_cod_data_source_file cd6_kv908.cif
_cod_data_source_block kv908
_cod_original_cell_volume 9081.7(17)
_cod_database_code 1556527
_shelx_space_group_comment
;
The symmetry employed for this shelxl refinement is uniquely defined
by the following loop, which should always be used as a source of
symmetry information in preference to the above space-group names.
They are only intended as comments.
;
_olex2_refinement_description
;
1. Fixed Uiso
 At 1.2 times of:
  All C(H) groups, All C(H,H) groups
 At 1.5 times of:
  All C(H,H,H) groups, All O(H,H) groups
2. Restrained distances
 N51S-C52S = N71S_$1-C72S_$1
 1.12 with sigma of 0.002
 C53S-C52S = C72S_$1-C73S_$1
 1.45 with sigma of 0.002
 N61S-C62S
 1.12 with sigma of 0.002
 C62S-C63S
 1.45 with sigma of 0.002
 C73S-N71S
 2.55 with sigma of 0.04
 C53S-N51S
 2.55 with sigma of 0.04
 N61S-C63S
 2.55 with sigma of 0.004
3. Rigid bond restraints
 N11, N12, C128, C129
 with sigma for 1-2 distances of 0.001 and sigma for 1-3 distances of 0.001
4. Uiso/Uaniso restraints and constraints
Uiso(N61S) = Uiso(N71S) = Uiso(C62S) = Uiso(C72S) = Uiso(C63S) = Uiso(C73S)
5. Others
 Sof(C117)=Sof(H11A)=Sof(H11B)=Sof(C118)=Sof(H11C)=Sof(H11D)=1-FVAR(1)
 Sof(C128)=Sof(H12G)=Sof(H12H)=Sof(C129)=Sof(H12I)=Sof(H12J)=FVAR(1)
 Fixed Sof: N51S(0.25) C52S(0.25) C53S(0.25) H53A(0.25) H53B(0.25) H53C(0.25)
 N71S(0.5) C72S(0.5) C73S(0.5) H73A(0.5) H73B(0.5) H73C(0.5) N61S(0.25)
 C62S(0.25) C63S(0.25) H63A(0.25) H63B(0.25) H63C(0.25)
6.a Rotating group:
 O13(H13A,H13B), O23(H23A,H23B), O24(H24A,H24B)
6.b Secondary CH2 refined with riding coordinates:
 C128(H12G,H12H), C129(H12I,H12J), C117(H11A,H11B), C118(H11C,H11D), C217(H21A,
 H21B), C218(H21C,H21D)
6.c Aromatic/amide H refined with riding coordinates:
 C112(H112), C113(H113), C114(H114), C116(H116), C119(H119), C123(H123),
 C124(H124), C125(H125), C212(H212), C213(H213), C214(H214), C216(H216),
 C219(H219), C223(H223), C224(H224), C225(H225), C311(H311), C312(H312),
 C313(H313), C314(H314), C315(H315), C317(H317), C318(H318), C319(H319),
 C320(H320), C321(H321), C323(H323), C324(H324), C325(H325), C326(H326),
 C327(H327), C329(H329), C330(H330), C331(H331), C332(H332), C333(H333),
 C411(H411), C412(H412), C413(H413), C414(H414), C415(H415), C417(H417),
 C418(H418), C419(H419), C420(H420), C421(H421), C423(H423), C424(H424),
 C425(H425), C426(H426), C427(H427), C429(H429), C430(H430), C431(H431),
 C432(H432), C433(H433)
6.d Idealised Me refined as rotating group:
 C126(H12A,H12B,H12C), C127(H12D,H12E,H12F), C131(H13C,H13D,H13E), C226(H22A,
 H22B,H22C), C227(H22D,H22E,H22F), C33S(H33A,H33B,H33C), C53S(H53A,H53B,H53C),
 C43S(H43A,H43B,H43C), C13S(H13F,H13G,H13H), C73S(H73A,H73B,H73C), C23S(H23C,
 H23D,H23E), C63S(H63A,H63B,H63C)
;
_olex2_submission_special_instructions 'No special instructions were received'

loop_
_space_group_symop_operation_xyz
'x, y, z'
'-x, y+1/2, -z+1/2'
'-x, -y, -z'
'x, -y-1/2, z-1/2'

loop_
_atom_site_label
_atom_site_type_symbol
_atom_site_fract_x
_atom_site_fract_y
_atom_site_fract_z
_atom_site_U_iso_or_equiv
_atom_site_adp_type
_atom_site_occupancy
_atom_site_site_symmetry_order
_atom_site_calc_flag
_atom_site_refinement_flags_posn
_atom_site_refinement_flags_adp
_atom_site_refinement_flags_occupancy
_atom_site_disorder_assembly
_atom_site_disorder_group
Mn1 Mn 0.34874(3) 0.22898(2) 0.32978(3) 0.03321(15) Uani 1 1 d . . . . .
O11 O 0.27989(14) 0.28481(8) 0.30905(12) 0.0398(6) Uani 1 1 d . . . . .
O12 O 0.25085(14) 0.18760(8) 0.31092(12) 0.0382(6) Uani 1 1 d . . . . .
O13 O 0.36040(14) 0.23484(8) 0.43414(11) 0.0378(6) Uani 1 1 d . . . . .
H13A H 0.3313 0.2115 0.4442 0.057 Uiso 1 1 d GR . . . .
H13B H 0.3388 0.2621 0.4414 0.057 Uiso 1 1 d GR . . . .
O14 O 0.15570(16) 0.34750(8) 0.28726(12) 0.0453(6) Uani 1 1 d . . . . .
O15 O 0.09491(15) 0.15039(8) 0.27143(12) 0.0418(6) Uani 1 1 d . . . . .
N11 N 0.45817(18) 0.26612(11) 0.34617(15) 0.0446(8) Uani 1 1 d . U . . .
N12 N 0.43075(18) 0.17352(11) 0.34975(15) 0.0443(8) Uani 1 1 d . U . . .
N13 N 0.3508(2) 0.22490(18) 0.21741(19) 0.0814(13) Uani 1 1 d . . . . .
C110 C 0.3045(2) 0.33074(12) 0.30994(16) 0.0337(8) Uani 1 1 d . . . . .
C111 C 0.2383(2) 0.36641(13) 0.29759(17) 0.0369(9) Uani 1 1 d . . . . .
C112 C 0.2580(3) 0.41470(14) 0.29715(19) 0.0513(11) Uani 1 1 d . . . . .
H112 H 0.2122 0.4382 0.2886 0.062 Uiso 1 1 calc R . . . .
C113 C 0.3455(3) 0.42940(14) 0.3094(2) 0.0544(11) Uani 1 1 d . . . . .
H113 H 0.3592 0.4629 0.3089 0.065 Uiso 1 1 calc R . . . .
C114 C 0.4109(3) 0.39581(14) 0.32195(18) 0.0466(10) Uani 1 1 d . . . . .
H114 H 0.4703 0.4062 0.3306 0.056 Uiso 1 1 calc R . . . .
C115 C 0.3924(2) 0.34586(13) 0.32236(16) 0.0364(9) Uani 1 1 d . . . . .
C116 C 0.4645(2) 0.31214(15) 0.33887(18) 0.0481(10) Uani 1 1 d . . . . .
H116 H 0.5218 0.3249 0.3449 0.058 Uiso 1 1 calc R . . . .
C119 C 0.4097(2) 0.12822(14) 0.34074(18) 0.0433(10) Uani 1 1 d . . . . .
H119 H 0.4566 0.1054 0.3507 0.052 Uiso 1 1 calc R . . . .
C120 C 0.3222(2) 0.10963(12) 0.31718(16) 0.0351(8) Uani 1 1 d . . . . .
C121 C 0.2472(2) 0.13977(12) 0.30406(16) 0.0329(8) Uani 1 1 d . . . . .
C122 C 0.1628(2) 0.11812(13) 0.28197(16) 0.0361(9) Uani 1 1 d . . . . .
C123 C 0.1544(3) 0.06879(14) 0.27312(19) 0.0506(11) Uani 1 1 d . . . . .
H123 H 0.0972 0.0546 0.2579 0.061 Uiso 1 1 calc R . . . .
C124 C 0.2286(3) 0.03935(14) 0.2862(2) 0.0577(12) Uani 1 1 d . . . . .
H124 H 0.2218 0.0053 0.2797 0.069 Uiso 1 1 calc R . . . .
C125 C 0.3109(3) 0.05896(14) 0.30833(19) 0.0495(10) Uani 1 1 d . . . . .
H125 H 0.3612 0.0384 0.3179 0.059 Uiso 1 1 calc R . . . .
C126 C 0.0833(3) 0.37993(15) 0.2713(2) 0.0624(12) Uani 1 1 d . . . . .
H12A H 0.0771 0.3954 0.2296 0.094 Uiso 1 1 calc GR . . . .
H12B H 0.0935 0.4049 0.3050 0.094 Uiso 1 1 calc GR . . . .
H12C H 0.0292 0.3620 0.2684 0.094 Uiso 1 1 calc GR . . . .
C127 C 0.0071(2) 0.13107(16) 0.2454(2) 0.0573(11) Uani 1 1 d . . . . .
H12D H -0.0003 0.1162 0.2031 0.086 Uiso 1 1 calc GR . . . .
H12E H -0.0360 0.1573 0.2402 0.086 Uiso 1 1 calc GR . . . .
H12F H -0.0023 0.1065 0.2751 0.086 Uiso 1 1 calc GR . . . .
C130 C 0.3547(3) 0.23342(18) 0.1676(2) 0.0650(13) Uani 1 1 d . . . . .
C131 C 0.3608(3) 0.2455(2) 0.1035(2) 0.0903(17) Uani 1 1 d . . . . .
H13C H 0.3497 0.2163 0.0764 0.135 Uiso 1 1 calc GR . . . .
H13D H 0.4201 0.2579 0.1084 0.135 Uiso 1 1 calc GR . . . .
H13E H 0.3169 0.2703 0.0830 0.135 Uiso 1 1 calc GR . . . .
C128 C 0.5359(7) 0.2416(5) 0.3881(10) 0.037(3) Uani 0.38(2) 1 d . U P A 1
H12G H 0.5351 0.2395 0.4333 0.045 Uiso 0.38(2) 1 calc R . P A 1
H12H H 0.5910 0.2576 0.3875 0.045 Uiso 0.38(2) 1 calc R . P A 1
C129 C 0.5243(11) 0.1927(7) 0.3561(13) 0.050(4) Uani 0.38(2) 1 d . U P A 1
H12I H 0.5697 0.1700 0.3824 0.060 Uiso 0.38(2) 1 calc R . P A 1
H12J H 0.5312 0.1955 0.3126 0.060 Uiso 0.38(2) 1 calc R . P A 1
C117 C 0.5378(4) 0.2318(3) 0.3523(8) 0.042(3) Uani 0.62(2) 1 d . . P A 2
H11A H 0.5407 0.2233 0.3088 0.050 Uiso 0.62(2) 1 calc R . P A 2
H11B H 0.5939 0.2476 0.3774 0.050 Uiso 0.62(2) 1 calc R . P A 2
C118 C 0.5222(6) 0.1866(4) 0.3870(6) 0.045(3) Uani 0.62(2) 1 d . . P A 2
H11C H 0.5638 0.1604 0.3856 0.054 Uiso 0.62(2) 1 calc R . P A 2
H11D H 0.5282 0.1937 0.4328 0.054 Uiso 0.62(2) 1 calc R . P A 2
Mn2 Mn 0.12625(3) 0.25440(2) 0.43211(3) 0.03201(15) Uani 1 1 d . . . . .
O21 O 0.22260(14) 0.29711(8) 0.45414(11) 0.0384(6) Uani 1 1 d . . . . .
O22 O 0.19901(14) 0.19949(8) 0.45111(11) 0.0373(6) Uani 1 1 d . . . . .
O23 O 0.11951(14) 0.25254(8) 0.32834(11) 0.0365(6) Uani 1 1 d . . . . .
H23A H 0.1385 0.2250 0.3192 0.055 Uiso 1 1 d GR . . . .
H23B H 0.1518 0.2754 0.3206 0.055 Uiso 1 1 d GR . . . .
O24 O 0.11451(19) 0.25150(11) 0.53315(13) 0.0641(8) Uani 1 1 d . . . . .
H24A H 0.1308 0.2789 0.5530 0.096 Uiso 1 1 d GR . . . .
H24B H 0.1480 0.2287 0.5556 0.096 Uiso 1 1 d GR . . . .
O25 O 0.37636(15) 0.33648(9) 0.48389(12) 0.0451(6) Uani 1 1 d . . . . .
O26 O 0.32746(16) 0.13923(8) 0.48259(13) 0.0469(7) Uani 1 1 d . . . . .
N21 N 0.04155(18) 0.30877(11) 0.41696(14) 0.0409(8) Uani 1 1 d . . . . .
N22 N 0.01815(18) 0.21447(11) 0.40341(15) 0.0426(8) Uani 1 1 d . . . . .
C210 C 0.2240(2) 0.34511(12) 0.45738(16) 0.0340(8) Uani 1 1 d . . . . .
C211 C 0.3073(2) 0.36779(13) 0.47466(17) 0.0385(9) Uani 1 1 d . . . . .
C212 C 0.3142(3) 0.41747(14) 0.48175(19) 0.0507(11) Uani 1 1 d . . . . .
H212 H 0.3707 0.4324 0.4938 0.061 Uiso 1 1 calc R . . . .
C213 C 0.2395(3) 0.44580(15) 0.4714(2) 0.0605(12) Uani 1 1 d . . . . .
H213 H 0.2453 0.4799 0.4777 0.073 Uiso 1 1 calc R . . . .
C214 C 0.1579(3) 0.42533(13) 0.4525(2) 0.0533(11) Uani 1 1 d . . . . .
H214 H 0.1070 0.4453 0.4440 0.064 Uiso 1 1 calc R . . . .
C215 C 0.1482(2) 0.37433(13) 0.44531(17) 0.0401(9) Uani 1 1 d . . . . .
C216 C 0.0611(2) 0.35424(14) 0.42529(18) 0.0440(10) Uani 1 1 d . . . . .
H216 H 0.0133 0.3764 0.4174 0.053 Uiso 1 1 calc R . . . .
C217 C -0.0505(3) 0.29187(16) 0.4010(3) 0.0780(16) Uani 1 1 d . . . . .
H21A H -0.0679 0.2921 0.4407 0.094 Uiso 1 1 calc R . . . .
H21B H -0.0900 0.3145 0.3694 0.094 Uiso 1 1 calc R . . . .
C218 C -0.0612(3) 0.24403(16) 0.3742(3) 0.0723(15) Uani 1 1 d . . . . .
H21C H -0.0731 0.2460 0.3268 0.087 Uiso 1 1 calc R . . . .
H21D H -0.1126 0.2283 0.3819 0.087 Uiso 1 1 calc R . . . .
C219 C 0.0149(2) 0.16795(14) 0.40525(18) 0.0443(10) Uani 1 1 d . . . . .
H219 H -0.0420 0.1534 0.3917 0.053 Uiso 1 1 calc R . . . .
C220 C 0.0890(2) 0.13614(13) 0.42576(16) 0.0370(9) Uani 1 1 d . . . . .
C221 C 0.1768(2) 0.15290(12) 0.44652(16) 0.0330(8) Uani 1 1 d . . . . .
C222 C 0.2450(3) 0.11865(12) 0.46334(17) 0.0385(9) Uani 1 1 d . . . . .
C223 C 0.2279(3) 0.06979(14) 0.45976(19) 0.0502(10) Uani 1 1 d . . . . .
H223 H 0.2751 0.0471 0.4716 0.060 Uiso 1 1 calc R . . . .
C224 C 0.1412(3) 0.05374(14) 0.4388(2) 0.0560(12) Uani 1 1 d . . . . .
H224 H 0.1294 0.0199 0.4357 0.067 Uiso 1 1 calc R . . . .
C225 C 0.0727(3) 0.08580(14) 0.42254(19) 0.0504(11) Uani 1 1 d . . . . .
H225 H 0.0137 0.0741 0.4090 0.061 Uiso 1 1 calc R . . . .
C226 C 0.4630(2) 0.35615(16) 0.5017(2) 0.0607(12) Uani 1 1 d . . . . .
H22A H 0.4674 0.3785 0.4678 0.091 Uiso 1 1 calc GR . . . .
H22B H 0.5059 0.3298 0.5068 0.091 Uiso 1 1 calc GR . . . .
H22C H 0.4756 0.3738 0.5428 0.091 Uiso 1 1 calc GR . . . .
C227 C 0.4027(3) 0.10770(14) 0.5000(2) 0.0594(12) Uani 1 1 d . . . . .
H22D H 0.3992 0.0859 0.4637 0.089 Uiso 1 1 calc GR . . . .
H22E H 0.4036 0.0885 0.5381 0.089 Uiso 1 1 calc GR . . . .
H22F H 0.4567 0.1271 0.5101 0.089 Uiso 1 1 calc GR . . . .
N31S N 0.8770(3) 0.45797(18) 0.6498(3) 0.1034(17) Uani 1 1 d . . . . .
C32S C 0.8044(4) 0.44979(16) 0.6349(2) 0.0616(12) Uani 1 1 d . . . . .
C33S C 0.7113(3) 0.43898(18) 0.6169(2) 0.0784(15) Uani 1 1 d . . . . .
H33A H 0.6955 0.4325 0.6560 0.118 Uiso 1 1 calc GR . . . .
H33B H 0.6980 0.4103 0.5887 0.118 Uiso 1 1 calc GR . . . .
H33C H 0.6772 0.4668 0.5937 0.118 Uiso 1 1 calc GR . . . .
N51S N 0.6379(12) 0.4315(8) 0.1229(11) 0.112(7) Uani 0.25 1 d D . P B 2
C52S C 0.7048(11) 0.4335(8) 0.1170(10) 0.082(7) Uani 0.25 1 d D . P B 2
C53S C 0.7934(12) 0.4323(10) 0.1128(12) 0.116(9) Uani 0.25 1 d D . P B 2
H53A H 0.7909 0.4383 0.0679 0.175 Uiso 0.25 1 calc GR . P B 2
H53B H 0.8198 0.4003 0.1266 0.175 Uiso 0.25 1 calc GR . P B 2
H53C H 0.8294 0.4574 0.1410 0.175 Uiso 0.25 1 calc GR . P B 2
N41S N 0.1806(4) 0.3317(2) 0.1099(2) 0.122(2) Uani 1 1 d . . . . .
C42S C 0.2264(4) 0.3628(2) 0.1241(2) 0.0736(15) Uani 1 1 d . . . . .
C43S C 0.2878(4) 0.4028(2) 0.1419(2) 0.0905(17) Uani 1 1 d . . . . .
H43A H 0.3029 0.4135 0.1039 0.136 Uiso 1 1 calc GR . . . .
H43B H 0.3416 0.3923 0.1759 0.136 Uiso 1 1 calc GR . . . .
H43C H 0.2607 0.4298 0.1581 0.136 Uiso 1 1 calc GR . . . .
N11S N 0.1295(4) 0.3401(2) 0.6015(3) 0.128(2) Uani 1 1 d . . . . .
C12S C 0.1791(4) 0.37012(19) 0.6170(2) 0.0769(15) Uani 1 1 d . . . . .
C13S C 0.2431(4) 0.40753(19) 0.6360(2) 0.0861(16) Uani 1 1 d . . . . .
H13F H 0.2595 0.4181 0.5985 0.129 Uiso 1 1 calc GR . . . .
H13G H 0.2956 0.3953 0.6698 0.129 Uiso 1 1 calc GR . . . .
H13H H 0.2185 0.4351 0.6530 0.129 Uiso 1 1 calc GR . . . .
N71S N 0.5927(7) 0.2081(4) 0.5593(6) 0.100(2) Uiso 0.5 1 d D . P C 1
C72S C 0.6493(7) 0.1824(4) 0.5793(6) 0.100(2) Uiso 0.5 1 d D . P C 1
C73S C 0.7265(7) 0.1567(4) 0.6195(5) 0.100(2) Uiso 0.5 1 d D . P C 1
H73A H 0.7731 0.1580 0.5993 0.150 Uiso 0.5 1 calc GR . P C 1
H73B H 0.7110 0.1227 0.6239 0.150 Uiso 0.5 1 calc GR . P C 1
H73C H 0.7477 0.1718 0.6625 0.150 Uiso 0.5 1 calc GR . P C 1
N21S N -0.0868(3) 0.2259(2) 0.7066(2) 0.120(2) Uani 1 1 d . . . . .
C22S C -0.0268(4) 0.2338(2) 0.6910(2) 0.0764(15) Uani 1 1 d . . . . .
C23S C 0.0495(4) 0.2449(2) 0.6714(2) 0.0847(16) Uani 1 1 d . . . . .
H23C H 0.0300 0.2548 0.6258 0.127 Uiso 1 1 calc GR . . . .
H23D H 0.0870 0.2160 0.6769 0.127 Uiso 1 1 calc GR . . . .
H23E H 0.0832 0.2713 0.6983 0.127 Uiso 1 1 calc GR . . . .
N61S N 0.4376(11) 0.7722(7) 0.4423(10) 0.100(2) Uiso 0.25 1 d D . P D 3
C62S C 0.3744(13) 0.7924(8) 0.4190(12) 0.100(2) Uiso 0.25 1 d D . P D 3
C63S C 0.2886(12) 0.8099(8) 0.3795(11) 0.100(2) Uiso 0.25 1 d D . P D 3
H63A H 0.2780 0.8421 0.3948 0.150 Uiso 0.25 1 calc GR . P D 3
H63B H 0.2428 0.7874 0.3826 0.150 Uiso 0.25 1 calc GR . P D 3
H63C H 0.2870 0.8122 0.3342 0.150 Uiso 0.25 1 calc GR . P D 3
C310 C 0.6531(2) 0.44879(13) 0.38176(18) 0.0381(9) Uani 1 1 d . . . . .
C311 C 0.6073(2) 0.45340(14) 0.42597(19) 0.0462(10) Uani 1 1 d . . . . .
H311 H 0.6198 0.4312 0.4612 0.055 Uiso 1 1 calc R . . . .
C312 C 0.5441(3) 0.48905(16) 0.4207(2) 0.0591(12) Uani 1 1 d . . . . .
H312 H 0.5135 0.4903 0.4516 0.071 Uiso 1 1 calc R . . . .
C313 C 0.5253(3) 0.52250(16) 0.3714(2) 0.0595(12) Uani 1 1 d . . . . .
H313 H 0.4823 0.5470 0.3679 0.071 Uiso 1 1 calc R . . . .
C314 C 0.5694(3) 0.51978(15) 0.3278(2) 0.0597(12) Uani 1 1 d . . . . .
H314 H 0.5570 0.5426 0.2933 0.072 Uiso 1 1 calc R . . . .
C315 C 0.6322(3) 0.48419(14) 0.3331(2) 0.0527(11) Uani 1 1 d . . . . .
H315 H 0.6627 0.4837 0.3021 0.063 Uiso 1 1 calc R . . . .
C316 C 0.8049(2) 0.42752(14) 0.3619(2) 0.0493(11) Uani 1 1 d . . . . .
C317 C 0.8539(3) 0.46562(16) 0.3974(3) 0.0746(15) Uani 1 1 d . . . . .
H317 H 0.8387 0.4780 0.4331 0.089 Uiso 1 1 calc R . . . .
C318 C 0.9252(3) 0.48659(19) 0.3825(4) 0.0903(19) Uani 1 1 d . . . . .
H318 H 0.9579 0.5124 0.4082 0.108 Uiso 1 1 calc R . . . .
C319 C 0.9471(4) 0.4695(2) 0.3311(4) 0.103(2) Uani 1 1 d . . . . .
H319 H 0.9956 0.4833 0.3211 0.124 Uiso 1 1 calc R . . . .
C320 C 0.9002(4) 0.4329(2) 0.2940(3) 0.093(2) Uani 1 1 d . . . . .
H320 H 0.9147 0.4218 0.2574 0.111 Uiso 1 1 calc R . . . .
C321 C 0.8309(3) 0.41175(17) 0.3098(2) 0.0615(13) Uani 1 1 d . . . . .
H321 H 0.8000 0.3855 0.2841 0.074 Uiso 1 1 calc R . . . .
C322 C 0.6712(2) 0.36487(13) 0.32395(18) 0.0389(9) Uani 1 1 d . . . . .
C323 C 0.6023(3) 0.37642(15) 0.26786(19) 0.0515(11) Uani 1 1 d . . . . .
H323 H 0.5801 0.4087 0.2623 0.062 Uiso 1 1 calc R . . . .
C324 C 0.5647(3) 0.34208(19) 0.2194(2) 0.0743(15) Uani 1 1 d . . . . .
H324 H 0.5172 0.3513 0.1821 0.089 Uiso 1 1 calc R . . . .
C325 C 0.5956(4) 0.29532(19) 0.2249(2) 0.0807(16) Uani 1 1 d . . . . .
H325 H 0.5698 0.2721 0.1921 0.097 Uiso 1 1 calc R . . . .
C326 C 0.6646(3) 0.28274(17) 0.2791(2) 0.0663(13) Uani 1 1 d . . . . .
H326 H 0.6876 0.2507 0.2835 0.080 Uiso 1 1 calc R . . . .
C327 C 0.7006(2) 0.31663(14) 0.32725(19) 0.0457(10) Uani 1 1 d . . . . .
H327 H 0.7476 0.3068 0.3644 0.055 Uiso 1 1 calc R . . . .
C328 C 0.7557(3) 0.37523(13) 0.45037(18) 0.0419(9) Uani 1 1 d . . . . .
C329 C 0.8423(3) 0.37488(16) 0.4915(2) 0.0604(12) Uani 1 1 d . . . . .
H329 H 0.8845 0.3939 0.4799 0.072 Uiso 1 1 calc R . . . .
C330 C 0.8708(4) 0.3485(2) 0.5486(2) 0.0867(18) Uani 1 1 d . . . . .
H330 H 0.9311 0.3492 0.5748 0.104 Uiso 1 1 calc R . . . .
C331 C 0.8114(5) 0.3214(2) 0.5666(3) 0.090(2) Uani 1 1 d . . . . .
H331 H 0.8304 0.3033 0.6058 0.108 Uiso 1 1 calc R . . . .
C332 C 0.7237(4) 0.32012(16) 0.5285(2) 0.0756(15) Uani 1 1 d . . . . .
H332 H 0.6820 0.3014 0.5411 0.091 Uiso 1 1 calc R . . . .
C333 C 0.6976(3) 0.34692(13) 0.47108(19) 0.0523(11) Uani 1 1 d . . . . .
H333 H 0.6373 0.3458 0.4448 0.063 Uiso 1 1 calc R . . . .
B1 B 0.7217(3) 0.40432(15) 0.3810(2) 0.0389(10) Uani 1 1 d . . . . .
C410 C 0.3308(2) 0.55817(13) 0.11490(18) 0.0392(9) Uani 1 1 d . . . . .
C411 C 0.3814(3) 0.52123(14) 0.1534(2) 0.0524(11) Uani 1 1 d . . . . .
H411 H 0.3693 0.5118 0.1917 0.063 Uiso 1 1 calc R . . . .
C412 C 0.4489(3) 0.49783(15) 0.1376(3) 0.0693(15) Uani 1 1 d . . . . .
H412 H 0.4830 0.4735 0.1655 0.083 Uiso 1 1 calc R . . . .
C413 C 0.4662(3) 0.50979(19) 0.0820(3) 0.0739(16) Uani 1 1 d . . . . .
H413 H 0.5117 0.4935 0.0708 0.089 Uiso 1 1 calc R . . . .
C414 C 0.4184(3) 0.54482(19) 0.0432(3) 0.0708(14) Uani 1 1 d . . . . .
H414 H 0.4302 0.5532 0.0044 0.085 Uiso 1 1 calc R . . . .
C415 C 0.3518(3) 0.56880(15) 0.0594(2) 0.0503(11) Uani 1 1 d . . . . .
H415 H 0.3194 0.5935 0.0312 0.060 Uiso 1 1 calc R . . . .
C416 C 0.2040(2) 0.62584(12) 0.07985(17) 0.0346(8) Uani 1 1 d . . . . .
C417 C 0.2395(2) 0.67261(13) 0.08219(18) 0.0414(9) Uani 1 1 d . . . . .
H417 H 0.2893 0.6809 0.1184 0.050 Uiso 1 1 calc R . . . .
C418 C 0.2061(3) 0.70744(15) 0.0347(2) 0.0553(11) Uani 1 1 d . . . . .
H418 H 0.2337 0.7383 0.0382 0.066 Uiso 1 1 calc R . . . .
C419 C 0.1331(3) 0.69727(17) -0.0173(2) 0.0672(13) Uani 1 1 d . . . . .
H419 H 0.1091 0.7210 -0.0499 0.081 Uiso 1 1 calc R . . . .
C420 C 0.0955(3) 0.65221(18) -0.0216(2) 0.0663(13) Uani 1 1 d . . . . .
H420 H 0.0451 0.6448 -0.0576 0.080 Uiso 1 1 calc R . . . .
C421 C 0.1294(3) 0.61723(15) 0.02550(18) 0.0496(10) Uani 1 1 d . . . . .
H421 H 0.1013 0.5864 0.0209 0.060 Uiso 1 1 calc R . . . .
C422 C 0.1811(2) 0.54339(12) 0.13966(17) 0.0367(9) Uani 1 1 d . . . . .
C423 C 0.1453(2) 0.53794(13) 0.18988(18) 0.0421(9) Uani 1 1 d . . . . .
H423 H 0.1652 0.5589 0.2264 0.051 Uiso 1 1 calc R . . . .
C424 C 0.0820(3) 0.50329(15) 0.1887(2) 0.0521(11) Uani 1 1 d . . . . .
H424 H 0.0602 0.5007 0.2243 0.062 Uiso 1 1 calc R . . . .
C425 C 0.0504(3) 0.47258(15) 0.1365(2) 0.0564(12) Uani 1 1 d . . . . .
H425 H 0.0052 0.4498 0.1350 0.068 Uiso 1 1 calc R . . . .
C426 C 0.0853(3) 0.47550(14) 0.0868(2) 0.0589(12) Uani 1 1 d . . . . .
H426 H 0.0653 0.4541 0.0508 0.071 Uiso 1 1 calc R . . . .
C427 C 0.1498(3) 0.50973(14) 0.0892(2) 0.0522(11) Uani 1 1 d . . . . .
H427 H 0.1742 0.5104 0.0548 0.063 Uiso 1 1 calc R . . . .
C428 C 0.2943(2) 0.61495(12) 0.20494(16) 0.0327(8) Uani 1 1 d . . . . .
C429 C 0.2713(3) 0.67072(14) 0.2851(2) 0.0559(12) Uani 1 1 d . . . . .
H429 H 0.2314 0.6895 0.2996 0.067 Uiso 1 1 calc R . . . .
C430 C 0.2396(3) 0.64287(13) 0.22952(18) 0.0435(10) Uani 1 1 d . . . . .
H430 H 0.1778 0.6428 0.2071 0.052 Uiso 1 1 calc R . . . .
C431 C 0.3599(4) 0.67141(15) 0.3194(2) 0.0609(13) Uani 1 1 d . . . . .
H431 H 0.3819 0.6902 0.3578 0.073 Uiso 1 1 calc R . . . .
C432 C 0.4163(3) 0.64411(14) 0.29678(19) 0.0552(11) Uani 1 1 d . . . . .
H432 H 0.4779 0.6442 0.3196 0.066 Uiso 1 1 calc R . . . .
C433 C 0.3835(3) 0.61647(13) 0.24082(18) 0.0447(10) Uani 1 1 d . . . . .
H433 H 0.4238 0.5979 0.2265 0.054 Uiso 1 1 calc R . . . .
B2 B 0.2525(3) 0.58513(14) 0.13580(19) 0.0339(10) Uani 1 1 d . . . . .

loop_
_atom_site_aniso_label
_atom_site_aniso_U_11
_atom_site_aniso_U_22
_atom_site_aniso_U_33
_atom_site_aniso_U_23
_atom_site_aniso_U_13
_atom_site_aniso_U_12
Mn1 0.0217(3) 0.0382(3) 0.0400(3) -0.0003(2) 0.0103(2) -0.0018(2)
O11 0.0254(13) 0.0387(15) 0.0532(16) 0.0104(12) 0.0100(12) -0.0011(11)
O12 0.0243(13) 0.0363(14) 0.0541(16) -0.0053(12) 0.0128(12) -0.0024(10)
O13 0.0309(14) 0.0420(14) 0.0424(15) 0.0006(11) 0.0145(11) -0.0003(11)
O14 0.0327(15) 0.0406(14) 0.0636(18) 0.0128(13) 0.0170(13) 0.0055(12)
O15 0.0273(14) 0.0465(15) 0.0485(16) -0.0018(12) 0.0078(12) -0.0071(12)
N11 0.0235(16) 0.051(2) 0.056(2) 0.0170(16) 0.0070(14) -0.0034(14)
N12 0.0222(17) 0.048(2) 0.060(2) -0.0092(16) 0.0083(15) 0.0021(14)
N13 0.050(3) 0.156(4) 0.040(2) 0.001(3) 0.016(2) 0.006(2)
C110 0.032(2) 0.038(2) 0.030(2) 0.0020(16) 0.0093(16) -0.0070(17)
C111 0.034(2) 0.040(2) 0.038(2) 0.0045(17) 0.0140(17) -0.0033(17)
C112 0.056(3) 0.041(2) 0.059(3) -0.002(2) 0.021(2) -0.003(2)
C113 0.062(3) 0.036(2) 0.065(3) -0.006(2) 0.020(2) -0.013(2)
C114 0.042(2) 0.048(2) 0.047(3) -0.0059(19) 0.011(2) -0.017(2)
C115 0.032(2) 0.045(2) 0.030(2) -0.0013(17) 0.0074(17) -0.0099(17)
C116 0.031(2) 0.059(3) 0.049(3) 0.011(2) 0.0068(19) -0.014(2)
C119 0.036(2) 0.044(2) 0.050(3) -0.0061(19) 0.0138(19) 0.0097(18)
C120 0.032(2) 0.039(2) 0.033(2) 0.0018(16) 0.0090(17) 0.0028(16)
C121 0.035(2) 0.034(2) 0.029(2) -0.0038(15) 0.0099(16) -0.0030(16)
C122 0.036(2) 0.042(2) 0.032(2) -0.0007(16) 0.0118(17) -0.0047(17)
C123 0.048(3) 0.045(2) 0.061(3) -0.008(2) 0.021(2) -0.013(2)
C124 0.066(3) 0.034(2) 0.073(3) -0.007(2) 0.023(3) -0.008(2)
C125 0.052(3) 0.041(2) 0.055(3) 0.0007(19) 0.015(2) 0.007(2)
C126 0.040(3) 0.057(3) 0.088(3) 0.024(2) 0.017(2) 0.017(2)
C127 0.031(2) 0.073(3) 0.062(3) -0.004(2) 0.006(2) -0.014(2)
C130 0.034(2) 0.106(4) 0.047(3) -0.022(3) 0.003(2) 0.000(2)
C131 0.079(4) 0.150(5) 0.041(3) -0.009(3) 0.017(3) -0.003(4)
C128 0.016(4) 0.057(6) 0.037(9) 0.000(5) 0.006(4) -0.003(3)
C129 0.021(5) 0.059(6) 0.066(13) -0.008(8) 0.008(8) 0.001(4)
C117 0.018(3) 0.053(5) 0.056(7) -0.001(5) 0.012(4) 0.000(3)
C118 0.022(4) 0.047(4) 0.061(7) 0.003(5) 0.008(4) 0.005(3)
Mn2 0.0214(3) 0.0358(3) 0.0389(3) 0.0016(2) 0.0098(2) -0.0012(2)
O21 0.0273(13) 0.0331(14) 0.0515(16) -0.0032(11) 0.0079(11) -0.0026(10)
O22 0.0243(13) 0.0335(14) 0.0506(16) 0.0044(11) 0.0073(11) -0.0022(10)
O23 0.0279(13) 0.0424(14) 0.0406(14) 0.0023(11) 0.0130(11) -0.0025(11)
O24 0.073(2) 0.075(2) 0.0493(18) 0.0056(15) 0.0270(16) 0.0139(17)
O25 0.0289(15) 0.0482(16) 0.0544(17) -0.0028(13) 0.0081(12) -0.0080(12)
O26 0.0353(16) 0.0409(15) 0.0622(18) 0.0099(13) 0.0122(13) 0.0086(12)
N21 0.0265(17) 0.047(2) 0.047(2) -0.0001(15) 0.0086(14) 0.0063(14)
N22 0.0244(17) 0.050(2) 0.054(2) 0.0099(16) 0.0135(15) -0.0055(14)
C210 0.040(2) 0.029(2) 0.030(2) 0.0040(15) 0.0071(17) -0.0033(16)
C211 0.039(2) 0.041(2) 0.035(2) 0.0045(17) 0.0101(18) -0.0057(18)
C212 0.052(3) 0.044(2) 0.051(3) 0.0019(19) 0.009(2) -0.013(2)
C213 0.080(4) 0.033(2) 0.065(3) 0.006(2) 0.019(3) -0.008(2)
C214 0.062(3) 0.032(2) 0.061(3) 0.0094(19) 0.014(2) 0.005(2)
C215 0.040(2) 0.039(2) 0.038(2) 0.0044(17) 0.0082(18) 0.0048(17)
C216 0.031(2) 0.046(2) 0.053(3) 0.0059(19) 0.0104(19) 0.0126(18)
C217 0.024(2) 0.064(3) 0.136(5) -0.014(3) 0.012(3) 0.004(2)
C218 0.025(2) 0.070(3) 0.112(4) 0.020(3) 0.009(2) -0.004(2)
C219 0.033(2) 0.054(3) 0.044(2) 0.0086(19) 0.0103(18) -0.0169(19)
C220 0.039(2) 0.042(2) 0.029(2) 0.0018(16) 0.0092(17) -0.0114(18)
C221 0.039(2) 0.034(2) 0.027(2) 0.0031(15) 0.0113(16) -0.0056(17)
C222 0.047(2) 0.036(2) 0.037(2) 0.0031(17) 0.0186(19) -0.0018(18)
C223 0.061(3) 0.038(2) 0.051(3) 0.0067(19) 0.018(2) 0.005(2)
C224 0.076(3) 0.034(2) 0.058(3) -0.001(2) 0.021(2) -0.015(2)
C225 0.056(3) 0.046(2) 0.047(3) 0.0019(19) 0.013(2) -0.019(2)
C226 0.034(2) 0.078(3) 0.066(3) -0.012(2) 0.011(2) -0.021(2)
C227 0.052(3) 0.054(3) 0.074(3) 0.020(2) 0.023(2) 0.022(2)
N31S 0.075(3) 0.113(4) 0.115(4) 0.022(3) 0.021(3) -0.015(3)
C32S 0.080(4) 0.055(3) 0.048(3) 0.008(2) 0.019(3) -0.003(3)
C33S 0.078(4) 0.073(3) 0.079(4) 0.011(3) 0.018(3) -0.005(3)
N51S 0.109(18) 0.106(15) 0.136(19) 0.048(13) 0.064(16) 0.037(14)
C52S 0.11(2) 0.073(14) 0.060(14) 0.002(10) 0.017(14) 0.011(15)
C53S 0.12(2) 0.13(2) 0.098(19) -0.019(16) 0.046(17) -0.011(18)
N41S 0.177(6) 0.104(4) 0.089(4) -0.023(3) 0.048(4) -0.059(4)
C42S 0.105(4) 0.072(4) 0.045(3) -0.004(3) 0.025(3) -0.010(3)
C43S 0.101(4) 0.097(4) 0.069(4) -0.003(3) 0.022(3) -0.027(3)
N11S 0.181(6) 0.105(4) 0.094(4) -0.017(3) 0.041(4) -0.055(4)
C12S 0.115(5) 0.065(3) 0.054(3) -0.006(3) 0.031(3) -0.009(3)
C13S 0.111(5) 0.080(4) 0.070(4) -0.008(3) 0.033(3) -0.022(3)
N21S 0.077(4) 0.216(6) 0.065(3) 0.003(3) 0.021(3) -0.013(4)
C22S 0.075(4) 0.105(4) 0.038(3) -0.003(3) 0.003(3) 0.001(3)
C23S 0.088(4) 0.122(5) 0.046(3) -0.002(3) 0.024(3) -0.005(3)
C310 0.028(2) 0.041(2) 0.043(2) -0.0082(18) 0.0084(18) -0.0086(16)
C311 0.042(2) 0.053(2) 0.042(2) -0.0130(19) 0.012(2) -0.0083(19)
C312 0.053(3) 0.068(3) 0.065(3) -0.031(3) 0.031(2) -0.009(2)
C313 0.039(3) 0.053(3) 0.084(4) -0.021(3) 0.016(3) -0.002(2)
C314 0.046(3) 0.053(3) 0.077(3) 0.006(2) 0.015(2) 0.006(2)
C315 0.038(2) 0.055(3) 0.069(3) 0.010(2) 0.022(2) 0.007(2)
C316 0.031(2) 0.042(2) 0.072(3) 0.015(2) 0.013(2) 0.0051(18)
C317 0.043(3) 0.058(3) 0.121(5) 0.007(3) 0.023(3) -0.002(2)
C318 0.042(3) 0.058(3) 0.161(6) 0.027(4) 0.020(4) -0.001(2)
C319 0.041(3) 0.092(5) 0.179(8) 0.077(5) 0.039(4) 0.023(3)
C320 0.056(4) 0.119(5) 0.119(5) 0.068(4) 0.049(4) 0.035(3)
C321 0.037(3) 0.079(3) 0.077(3) 0.033(3) 0.031(2) 0.021(2)
C322 0.036(2) 0.046(2) 0.041(2) -0.0015(18) 0.0217(19) -0.0004(17)
C323 0.050(3) 0.062(3) 0.043(3) -0.003(2) 0.016(2) 0.004(2)
C324 0.065(3) 0.100(4) 0.047(3) -0.019(3) 0.002(2) 0.012(3)
C325 0.081(4) 0.089(4) 0.065(4) -0.039(3) 0.013(3) 0.005(3)
C326 0.067(3) 0.062(3) 0.074(3) -0.024(3) 0.029(3) 0.002(2)
C327 0.034(2) 0.055(3) 0.051(3) -0.010(2) 0.0173(19) -0.0021(19)
C328 0.042(2) 0.043(2) 0.039(2) -0.0058(18) 0.0106(19) 0.0003(18)
C329 0.057(3) 0.071(3) 0.047(3) -0.003(2) 0.008(2) 0.014(2)
C330 0.091(4) 0.112(5) 0.048(3) -0.007(3) 0.009(3) 0.039(4)
C331 0.131(6) 0.093(4) 0.047(3) 0.017(3) 0.031(4) 0.069(4)
C332 0.126(5) 0.053(3) 0.068(3) 0.008(3) 0.060(4) 0.021(3)
C333 0.074(3) 0.047(2) 0.040(2) 0.000(2) 0.024(2) 0.001(2)
B1 0.031(2) 0.042(2) 0.042(3) 0.001(2) 0.010(2) -0.0028(19)
C410 0.028(2) 0.041(2) 0.050(2) -0.0143(18) 0.0150(18) -0.0049(17)
C411 0.043(2) 0.047(2) 0.066(3) -0.011(2) 0.015(2) 0.007(2)
C412 0.042(3) 0.051(3) 0.101(4) -0.032(3) 0.004(3) 0.012(2)
C413 0.047(3) 0.072(4) 0.115(5) -0.052(3) 0.043(3) -0.011(3)
C414 0.055(3) 0.087(4) 0.086(4) -0.039(3) 0.044(3) -0.017(3)
C415 0.043(2) 0.061(3) 0.056(3) -0.018(2) 0.028(2) -0.008(2)
C416 0.027(2) 0.045(2) 0.036(2) 0.0011(17) 0.0159(17) 0.0029(16)
C417 0.034(2) 0.052(2) 0.040(2) 0.0092(19) 0.0140(18) 0.0012(18)
C418 0.054(3) 0.056(3) 0.055(3) 0.014(2) 0.015(2) -0.003(2)
C419 0.071(3) 0.073(3) 0.048(3) 0.022(2) 0.005(2) 0.007(3)
C420 0.055(3) 0.084(4) 0.047(3) 0.009(3) -0.001(2) -0.002(3)
C421 0.041(2) 0.059(3) 0.043(2) 0.005(2) 0.006(2) -0.004(2)
C422 0.029(2) 0.039(2) 0.043(2) 0.0013(17) 0.0124(18) 0.0058(16)
C423 0.035(2) 0.048(2) 0.044(2) 0.0094(18) 0.0141(19) 0.0054(18)
C424 0.049(3) 0.056(3) 0.056(3) 0.019(2) 0.023(2) 0.000(2)
C425 0.043(3) 0.048(3) 0.074(3) 0.016(2) 0.013(2) -0.008(2)
C426 0.053(3) 0.045(3) 0.073(3) -0.005(2) 0.013(3) -0.011(2)
C427 0.055(3) 0.051(2) 0.060(3) -0.006(2) 0.031(2) -0.008(2)
C428 0.035(2) 0.0325(19) 0.033(2) 0.0070(15) 0.0131(17) 0.0028(16)
C429 0.086(4) 0.048(3) 0.044(3) 0.003(2) 0.035(3) 0.009(2)
C430 0.050(3) 0.042(2) 0.041(2) 0.0018(19) 0.018(2) 0.0049(18)
C431 0.099(4) 0.045(3) 0.037(3) -0.004(2) 0.020(3) -0.008(3)
C432 0.062(3) 0.051(3) 0.042(3) 0.001(2) 0.002(2) -0.007(2)
C433 0.047(3) 0.042(2) 0.043(2) -0.0022(19) 0.012(2) -0.0014(18)
B2 0.030(2) 0.036(2) 0.036(2) -0.0031(18) 0.0120(19) -0.0001(18)

loop_
_atom_type_symbol
_atom_type_description
_atom_type_scat_dispersion_real
_atom_type_scat_dispersion_imag
_atom_type_scat_source
C C 0.0033 0.0016 'International Tables Vol C Tables 4.2.6.8 and 6.1.1.4'
H H 0.0000 0.0000 'International Tables Vol C Tables 4.2.6.8 and 6.1.1.4'
B B 0.0013 0.0007 'International Tables Vol C Tables 4.2.6.8 and 6.1.1.4'
Mn Mn 0.3368 0.7283 'International Tables Vol C Tables 4.2.6.8 and 6.1.1.4'
N N 0.0061 0.0033 'International Tables Vol C Tables 4.2.6.8 and 6.1.1.4'
O O 0.0106 0.0060 'International Tables Vol C Tables 4.2.6.8 and 6.1.1.4'

loop_
_geom_angle_atom_site_label_1
_geom_angle_atom_site_label_2
_geom_angle_atom_site_label_3
_geom_angle
_geom_angle_site_symmetry_1
_geom_angle_site_symmetry_3
O11 Mn1 O12 93.57(10) . .
O11 Mn1 O13 92.09(10) . .
O11 Mn1 N11 92.10(11) . .
O11 Mn1 N12 174.38(12) . .
O11 Mn1 N13 89.58(13) . .
O12 Mn1 O13 93.30(10) . .
O12 Mn1 N11 173.34(12) . .
O12 Mn1 N12 91.53(11) . .
O12 Mn1 N13 91.84(12) . .
O13 Mn1 N13 174.48(11) . .
N11 Mn1 O13 89.97(11) . .
N11 Mn1 N12 82.67(13) . .
N11 Mn1 N13 84.71(14) . .
N12 Mn1 O13 89.98(11) . .
N12 Mn1 N13 87.89(14) . .
C110 O11 Mn1 129.6(2) . .
C121 O12 Mn1 129.3(2) . .
Mn1 O13 H13A 109.3 . .
Mn1 O13 H13B 110.1 . .
H13A O13 H13B 108.8 . .
C111 O14 C126 118.0(3) . .
C122 O15 C127 116.7(3) . .
C116 N11 Mn1 126.4(3) . .
C116 N11 C128 116.9(6) . .
C116 N11 C117 121.0(4) . .
C128 N11 Mn1 113.9(5) . .
C117 N11 Mn1 110.9(3) . .
C119 N12 Mn1 126.4(3) . .
C119 N12 C129 122.7(8) . .
C119 N12 C118 119.1(5) . .
C129 N12 Mn1 108.1(8) . .
C118 N12 Mn1 113.9(5) . .
C130 N13 Mn1 165.2(5) . .
O11 C110 C111 117.7(3) . .
O11 C110 C115 124.0(3) . .
C111 C110 C115 118.3(3) . .
O14 C111 C110 113.1(3) . .
C112 C111 O14 125.5(3) . .
C112 C111 C110 121.4(3) . .
C111 C112 H112 120.0 . .
C111 C112 C113 119.9(4) . .
C113 C112 H112 120.0 . .
C112 C113 H113 120.0 . .
C114 C113 C112 120.0(4) . .
C114 C113 H113 120.0 . .
C113 C114 H114 119.4 . .
C113 C114 C115 121.2(4) . .
C115 C114 H114 119.4 . .
C110 C115 C114 119.2(3) . .
C110 C115 C116 122.0(3) . .
C114 C115 C116 118.8(3) . .
N11 C116 C115 125.5(3) . .
N11 C116 H116 117.2 . .
C115 C116 H116 117.2 . .
N12 C119 H119 117.2 . .
N12 C119 C120 125.6(3) . .
C120 C119 H119 117.2 . .
C121 C120 C119 122.4(3) . .
C121 C120 C125 119.4(3) . .
C125 C120 C119 118.2(3) . .
O12 C121 C120 124.0(3) . .
O12 C121 C122 117.5(3) . .
C120 C121 C122 118.6(3) . .
O15 C122 C121 113.8(3) . .
O15 C122 C123 125.8(3) . .
C123 C122 C121 120.4(3) . .
C122 C123 H123 119.7 . .
C122 C123 C124 120.7(4) . .
C124 C123 H123 119.7 . .
C123 C124 H124 119.8 . .
C125 C124 C123 120.4(4) . .
C125 C124 H124 119.8 . .
C120 C125 H125 119.8 . .
C124 C125 C120 120.5(4) . .
C124 C125 H125 119.8 . .
O14 C126 H12A 109.5 . .
O14 C126 H12B 109.5 . .
O14 C126 H12C 109.5 . .
H12A C126 H12B 109.5 . .
H12A C126 H12C 109.5 . .
H12B C126 H12C 109.5 . .
O15 C127 H12D 109.5 . .
O15 C127 H12E 109.5 . .
O15 C127 H12F 109.5 . .
H12D C127 H12E 109.5 . .
H12D C127 H12F 109.5 . .
H12E C127 H12F 109.5 . .
N13 C130 C131 178.7(6) . .
C130 C131 H13C 109.5 . .
C130 C131 H13D 109.5 . .
C130 C131 H13E 109.5 . .
H13C C131 H13D 109.5 . .
H13C C131 H13E 109.5 . .
H13D C131 H13E 109.5 . .
N11 C128 H12G 111.8 . .
N11 C128 H12H 111.8 . .
N11 C128 C129 100.0(15) . .
H12G C128 H12H 109.5 . .
C129 C128 H12G 111.8 . .
C129 C128 H12H 111.8 . .
N12 C129 H12I 110.0 . .
N12 C129 H12J 110.0 . .
C128 C129 N12 108.6(16) . .
C128 C129 H12I 110.0 . .
C128 C129 H12J 110.0 . .
H12I C129 H12J 108.4 . .
N11 C117 H11A 110.5 . .
N11 C117 H11B 110.5 . .
H11A C117 H11B 108.7 . .
C118 C117 N11 106.2(8) . .
C118 C117 H11A 110.5 . .
C118 C117 H11B 110.5 . .
N12 C118 C117 102.7(9) . .
N12 C118 H11C 111.2 . .
N12 C118 H11D 111.2 . .
C117 C118 H11C 111.2 . .
C117 C118 H11D 111.2 . .
H11C C118 H11D 109.1 . .
O21 Mn2 O23 92.39(9) . .
O21 Mn2 O24 95.24(11) . .
O21 Mn2 N21 91.71(11) . .
O21 Mn2 N22 174.44(12) . .
O22 Mn2 O21 92.83(10) . .
O22 Mn2 O23 91.69(9) . .
O22 Mn2 O24 89.80(10) . .
O22 Mn2 N21 173.79(12) . .
O22 Mn2 N22 92.20(11) . .
O23 Mn2 O24 172.14(10) . .
N21 Mn2 O23 92.36(11) . .
N21 Mn2 O24 85.56(12) . .
N22 Mn2 O23 85.08(11) . .
N22 Mn2 O24 87.15(12) . .
N22 Mn2 N21 83.45(13) . .
C210 O21 Mn2 129.7(2) . .
C221 O22 Mn2 129.2(2) . .
Mn2 O23 H23A 110.3 . .
Mn2 O23 H23B 110.1 . .
H23A O23 H23B 108.6 . .
Mn2 O24 H24A 110.4 . .
Mn2 O24 H24B 110.0 . .
H24A O24 H24B 108.5 . .
C211 O25 C226 118.1(3) . .
C222 O26 C227 118.3(3) . .
C216 N21 Mn2 126.2(2) . .
C216 N21 C217 121.2(3) . .
C217 N21 Mn2 112.3(2) . .
C218 N22 Mn2 112.0(2) . .
C219 N22 Mn2 125.9(3) . .
C219 N22 C218 122.0(3) . .
O21 C210 C211 117.1(3) . .
O21 C210 C215 124.2(3) . .
C215 C210 C211 118.7(3) . .
O25 C211 C210 114.2(3) . .
O25 C211 C212 125.5(3) . .
C212 C211 C210 120.3(4) . .
C211 C212 H212 119.7 . .
C211 C212 C213 120.6(4) . .
C213 C212 H212 119.7 . .
C212 C213 H213 119.7 . .
C214 C213 C212 120.7(4) . .
C214 C213 H213 119.7 . .
C213 C214 H214 119.8 . .
C213 C214 C215 120.4(4) . .
C215 C214 H214 119.8 . .
C210 C215 C214 119.3(4) . .
C210 C215 C216 122.1(3) . .
C214 C215 C216 118.6(3) . .
N21 C216 C215 126.0(3) . .
N21 C216 H216 117.0 . .
C215 C216 H216 117.0 . .
N21 C217 H21A 109.3 . .
N21 C217 H21B 109.3 . .
H21A C217 H21B 108.0 . .
C218 C217 N21 111.5(4) . .
C218 C217 H21A 109.3 . .
C218 C217 H21B 109.3 . .
N22 C218 H21C 109.4 . .
N22 C218 H21D 109.4 . .
C217 C218 N22 111.2(4) . .
C217 C218 H21C 109.4 . .
C217 C218 H21D 109.4 . .
H21C C218 H21D 108.0 . .
N22 C219 H219 117.0 . .
N22 C219 C220 125.9(3) . .
C220 C219 H219 117.0 . .
C221 C220 C219 122.8(3) . .
C221 C220 C225 119.2(3) . .
C225 C220 C219 117.9(3) . .
O22 C221 C220 123.8(3) . .
O22 C221 C222 117.7(3) . .
C222 C221 C220 118.4(3) . .
O26 C222 C221 113.2(3) . .
C223 C222 O26 125.3(3) . .
C223 C222 C221 121.5(4) . .
C222 C223 H223 120.2 . .
C222 C223 C224 119.5(4) . .
C224 C223 H223 120.2 . .
C223 C224 H224 119.5 . .
C225 C224 C223 121.0(4) . .
C225 C224 H224 119.5 . .
C220 C225 H225 119.8 . .
C224 C225 C220 120.3(4) . .
C224 C225 H225 119.8 . .
O25 C226 H22A 109.5 . .
O25 C226 H22B 109.5 . .
O25 C226 H22C 109.5 . .
H22A C226 H22B 109.5 . .
H22A C226 H22C 109.5 . .
H22B C226 H22C 109.5 . .
O26 C227 H22D 109.5 . .
O26 C227 H22E 109.5 . .
O26 C227 H22F 109.5 . .
H22D C227 H22E 109.5 . .
H22D C227 H22F 109.5 . .
H22E C227 H22F 109.5 . .
N31S C32S C33S 179.0(6) . .
C32S C33S H33A 109.5 . .
C32S C33S H33B 109.5 . .
C32S C33S H33C 109.5 . .
H33A C33S H33B 109.5 . .
H33A C33S H33C 109.5 . .
H33B C33S H33C 109.5 . .
N51S C52S C53S 175(3) . .
C52S C53S H53A 109.5 . .
C52S C53S H53B 109.5 . .
C52S C53S H53C 109.5 . .
H53A C53S H53B 109.5 . .
H53A C53S H53C 109.5 . .
H53B C53S H53C 109.5 . .
N41S C42S C43S 178.5(7) . .
C42S C43S H43A 109.5 . .
C42S C43S H43B 109.5 . .
C42S C43S H43C 109.5 . .
H43A C43S H43B 109.5 . .
H43A C43S H43C 109.5 . .
H43B C43S H43C 109.5 . .
N11S C12S C13S 178.8(7) . .
C12S C13S H13F 109.5 . .
C12S C13S H13G 109.5 . .
C12S C13S H13H 109.5 . .
H13F C13S H13G 109.5 . .
H13F C13S H13H 109.5 . .
H13G C13S H13H 109.5 . .
N71S C72S C73S 165.8(14) . .
C72S C73S H73A 109.5 . .
C72S C73S H73B 109.5 . .
C72S C73S H73C 109.5 . .
H73A C73S H73B 109.5 . .
H73A C73S H73C 109.5 . .
H73B C73S H73C 109.5 . .
N21S C22S C23S 178.9(7) . .
C22S C23S H23C 109.5 . .
C22S C23S H23D 109.5 . .
C22S C23S H23E 109.5 . .
H23C C23S H23D 109.5 . .
H23C C23S H23E 109.5 . .
H23D C23S H23E 109.5 . .
N61S C62S C63S 167.9(18) . .
C62S C63S H63A 109.5 . .
C62S C63S H63B 109.5 . .
C62S C63S H63C 109.5 . .
H63A C63S H63B 109.5 . .
H63A C63S H63C 109.5 . .
H63B C63S H63C 109.5 . .
C311 C310 C315 114.2(4) . .
C311 C310 B1 125.2(3) . .
C315 C310 B1 120.5(3) . .
C310 C311 H311 118.7 . .
C312 C311 C310 122.7(4) . .
C312 C311 H311 118.7 . .
C311 C312 H312 119.7 . .
C313 C312 C311 120.6(4) . .
C313 C312 H312 119.7 . .
C312 C313 H313 120.7 . .
C314 C313 C312 118.6(4) . .
C314 C313 H313 120.7 . .
C313 C314 H314 119.7 . .
C313 C314 C315 120.7(4) . .
C315 C314 H314 119.7 . .
C310 C315 H315 118.4 . .
C314 C315 C310 123.1(4) . .
C314 C315 H315 118.4 . .
C317 C316 C321 115.2(4) . .
C317 C316 B1 120.7(4) . .
C321 C316 B1 124.1(4) . .
C316 C317 H317 118.8 . .
C316 C317 C318 122.5(5) . .
C318 C317 H317 118.8 . .
C317 C318 H318 120.3 . .
C319 C318 C317 119.3(6) . .
C319 C318 H318 120.3 . .
C318 C319 H319 119.7 . .
C320 C319 C318 120.5(6) . .
C320 C319 H319 119.7 . .
C319 C320 H320 120.1 . .
C319 C320 C321 119.7(6) . .
C321 C320 H320 120.1 . .
C316 C321 H321 118.7 . .
C320 C321 C316 122.7(5) . .
C320 C321 H321 118.7 . .
C323 C322 C327 114.7(3) . .
C323 C322 B1 124.5(3) . .
C327 C322 B1 120.6(3) . .
C322 C323 H323 118.9 . .
C322 C323 C324 122.2(4) . .
C324 C323 H323 118.9 . .
C323 C324 H324 119.6 . .
C325 C324 C323 120.8(4) . .
C325 C324 H324 119.6 . .
C324 C325 H325 120.7 . .
C324 C325 C326 118.7(4) . .
C326 C325 H325 120.7 . .
C325 C326 H326 119.9 . .
C325 C326 C327 120.2(4) . .
C327 C326 H326 119.9 . .
C322 C327 H327 118.4 . .
C326 C327 C322 123.3(4) . .
C326 C327 H327 118.4 . .
C329 C328 C333 114.7(4) . .
C329 C328 B1 124.4(4) . .
C333 C328 B1 120.9(3) . .
C328 C329 H329 118.1 . .
C330 C329 C328 123.8(5) . .
C330 C329 H329 118.1 . .
C329 C330 H330 120.4 . .
C331 C330 C329 119.2(5) . .
C331 C330 H330 120.4 . .
C330 C331 H331 119.7 . .
C330 C331 C332 120.6(5) . .
C332 C331 H331 119.7 . .
C331 C332 H332 120.7 . .
C331 C332 C333 118.5(5) . .
C333 C332 H332 120.7 . .
C328 C333 C332 123.2(4) . .
C328 C333 H333 118.4 . .
C332 C333 H333 118.4 . .
C310 B1 C322 109.3(3) . .
C316 B1 C310 108.0(3) . .
C316 B1 C322 107.8(3) . .
C328 B1 C310 112.2(3) . .
C328 B1 C316 111.6(3) . .
C328 B1 C322 107.9(3) . .
C411 C410 B2 120.5(3) . .
C415 C410 C411 114.9(3) . .
C415 C410 B2 124.5(3) . .
C410 C411 H411 118.9 . .
C412 C411 C410 122.2(4) . .
C412 C411 H411 118.9 . .
C411 C412 H412 119.9 . .
C413 C412 C411 120.1(5) . .
C413 C412 H412 119.9 . .
C412 C413 H413 120.2 . .
C414 C413 C412 119.5(4) . .
C414 C413 H413 120.2 . .
C413 C414 H414 119.8 . .
C413 C414 C415 120.4(5) . .
C415 C414 H414 119.8 . .
C410 C415 C414 122.7(4) . .
C410 C415 H415 118.6 . .
C414 C415 H415 118.6 . .
C417 C416 C421 114.2(3) . .
C417 C416 B2 120.5(3) . .
C421 C416 B2 125.2(3) . .
C416 C417 H417 118.2 . .
C418 C417 C416 123.7(4) . .
C418 C417 H417 118.2 . .
C417 C418 H418 120.1 . .
C419 C418 C417 119.9(4) . .
C419 C418 H418 120.1 . .
C418 C419 H419 120.7 . .
C418 C419 C420 118.7(4) . .
C420 C419 H419 120.7 . .
C419 C420 H420 119.2 . .
C419 C420 C421 121.5(4) . .
C421 C420 H420 119.2 . .
C416 C421 H421 119.0 . .
C420 C421 C416 122.1(4) . .
C420 C421 H421 119.0 . .
C423 C422 C427 114.2(3) . .
C423 C422 B2 125.6(3) . .
C427 C422 B2 120.1(3) . .
C422 C423 H423 118.6 . .
C424 C423 C422 122.8(4) . .
C424 C423 H423 118.6 . .
C423 C424 H424 119.7 . .
C425 C424 C423 120.7(4) . .
C425 C424 H424 119.7 . .
C424 C425 H425 120.6 . .
C426 C425 C424 118.8(4) . .
C426 C425 H425 120.6 . .
C425 C426 H426 120.1 . .
C425 C426 C427 119.8(4) . .
C427 C426 H426 120.1 . .
C422 C427 H427 118.2 . .
C426 C427 C422 123.6(4) . .
C426 C427 H427 118.2 . .
C430 C428 B2 120.2(3) . .
C433 C428 C430 115.2(3) . .
C433 C428 B2 124.6(3) . .
C430 C429 H429 119.8 . .
C431 C429 H429 119.8 . .
C431 C429 C430 120.5(4) . .
C428 C430 H430 118.6 . .
C429 C430 C428 122.9(4) . .
C429 C430 H430 118.6 . .
C429 C431 H431 120.8 . .
C429 C431 C432 118.4(4) . .
C432 C431 H431 120.8 . .
C431 C432 H432 119.8 . .
C431 C432 C433 120.5(4) . .
C433 C432 H432 119.8 . .
C428 C433 H433 118.7 . .
C432 C433 C428 122.6(4) . .
C432 C433 H433 118.7 . .
C410 B2 C416 108.8(3) . .
C410 B2 C422 107.6(3) . .
C410 B2 C428 110.9(3) . .
C416 B2 C428 106.9(3) . .
C422 B2 C416 110.0(3) . .
C422 B2 C428 112.6(3) . .

loop_
_geom_bond_atom_site_label_1
_geom_bond_atom_site_label_2
_geom_bond_distance
_geom_bond_site_symmetry_2
Mn1 O11 1.860(2) .
Mn1 O12 1.872(2) .
Mn1 O13 2.226(2) .
Mn1 N11 1.958(3) .
Mn1 N12 1.968(3) .
Mn1 N13 2.461(4) .
O11 C110 1.323(4) .
O12 C121 1.325(4) .
O13 H13A 0.8620 .
O13 H13B 0.8626 .
O14 C111 1.370(4) .
O14 C126 1.414(4) .
O15 C122 1.364(4) .
O15 C127 1.436(4) .
N11 C116 1.286(5) .
N11 C128 1.450(11) .
N11 C117 1.557(9) .
N12 C119 1.291(4) .
N12 C129 1.551(18) .
N12 C118 1.470(10) .
N13 C130 1.130(5) .
C110 C111 1.404(5) .
C110 C115 1.407(5) .
C111 C112 1.368(5) .
C112 H112 0.9500 .
C112 C113 1.398(5) .
C113 H113 0.9500 .
C113 C114 1.356(5) .
C114 H114 0.9500 .
C114 C115 1.408(5) .
C115 C116 1.433(5) .
C116 H116 0.9500 .
C119 H119 0.9500 .
C119 C120 1.421(5) .
C120 C121 1.410(5) .
C120 C125 1.413(5) .
C121 C122 1.411(5) .
C122 C123 1.373(5) .
C123 H123 0.9500 .
C123 C124 1.389(5) .
C124 H124 0.9500 .
C124 C125 1.359(5) .
C125 H125 0.9500 .
C126 H12A 0.9800 .
C126 H12B 0.9800 .
C126 H12C 0.9800 .
C127 H12D 0.9800 .
C127 H12E 0.9800 .
C127 H12F 0.9800 .
C130 C131 1.468(7) .
C131 H13C 0.9800 .
C131 H13D 0.9800 .
C131 H13E 0.9800 .
C128 H12G 0.9900 .
C128 H12H 0.9900 .
C128 C129 1.50(3) .
C129 H12I 0.9900 .
C129 H12J 0.9900 .
C117 H11A 0.9900 .
C117 H11B 0.9900 .
C117 C118 1.517(19) .
C118 H11C 0.9900 .
C118 H11D 0.9900 .
Mn2 O21 1.874(2) .
Mn2 O22 1.871(2) .
Mn2 O23 2.228(2) .
Mn2 O24 2.269(3) .
Mn2 N21 1.974(3) .
Mn2 N22 1.973(3) .
O21 C210 1.324(4) .
O22 C221 1.327(4) .
O23 H23A 0.8638 .
O23 H23B 0.8648 .
O24 H24A 0.8677 .
O24 H24B 0.8664 .
O25 C211 1.364(4) .
O25 C226 1.421(4) .
O26 C222 1.371(4) .
O26 C227 1.432(4) .
N21 C216 1.289(4) .
N21 C217 1.475(5) .
N22 C218 1.468(5) .
N22 C219 1.284(4) .
C210 C211 1.409(5) .
C210 C215 1.408(5) .
C211 C212 1.378(5) .
C212 H212 0.9500 .
C212 C213 1.384(6) .
C213 H213 0.9500 .
C213 C214 1.357(6) .
C214 H214 0.9500 .
C214 C215 1.416(5) .
C215 C216 1.429(5) .
C216 H216 0.9500 .
C217 H21A 0.9900 .
C217 H21B 0.9900 .
C217 C218 1.429(6) .
C218 H21C 0.9900 .
C218 H21D 0.9900 .
C219 H219 0.9500 .
C219 C220 1.424(5) .
C220 C221 1.407(5) .
C220 C225 1.408(5) .
C221 C222 1.399(5) .
C222 C223 1.371(5) .
C223 H223 0.9500 .
C223 C224 1.384(5) .
C224 H224 0.9500 .
C224 C225 1.362(6) .
C225 H225 0.9500 .
C226 H22A 0.9800 .
C226 H22B 0.9800 .
C226 H22C 0.9800 .
C227 H22D 0.9800 .
C227 H22E 0.9800 .
C227 H22F 0.9800 .
N31S C32S 1.123(6) .
C32S C33S 1.443(7) .
C33S H33A 0.9800 .
C33S H33B 0.9800 .
C33S H33C 0.9800 .
N51S C52S 1.119(2) .
C52S C53S 1.449(2) .
C53S H53A 0.9800 .
C53S H53B 0.9800 .
C53S H53C 0.9800 .
N41S C42S 1.103(6) .
C42S C43S 1.446(7) .
C43S H43A 0.9800 .
C43S H43B 0.9800 .
C43S H43C 0.9800 .
N11S C12S 1.120(6) .
C12S C13S 1.417(7) .
C13S H13F 0.9800 .
C13S H13G 0.9800 .
C13S H13H 0.9800 .
N71S C72S 1.120(2) .
C72S C73S 1.449(2) .
C73S H73A 0.9800 .
C73S H73B 0.9800 .
C73S H73C 0.9800 .
N21S C22S 1.137(6) .
C22S C23S 1.449(8) .
C23S H23C 0.9800 .
C23S H23D 0.9800 .
C23S H23E 0.9800 .
N61S C62S 1.120(2) .
C62S C63S 1.449(2) .
C63S H63A 0.9800 .
C63S H63B 0.9800 .
C63S H63C 0.9800 .
C310 C311 1.391(5) .
C310 C315 1.400(5) .
C310 B1 1.648(5) .
C311 H311 0.9500 .
C311 C312 1.387(5) .
C312 H312 0.9500 .
C312 C313 1.373(6) .
C313 H313 0.9500 .
C313 C314 1.354(6) .
C314 H314 0.9500 .
C314 C315 1.382(5) .
C315 H315 0.9500 .
C316 C317 1.387(6) .
C316 C321 1.397(6) .
C316 B1 1.645(6) .
C317 H317 0.9500 .
C317 C318 1.406(7) .
C318 H318 0.9500 .
C318 C319 1.359(9) .
C319 H319 0.9500 .
C319 C320 1.358(8) .
C320 H320 0.9500 .
C320 C321 1.388(6) .
C321 H321 0.9500 .
C322 C323 1.393(5) .
C322 C327 1.404(5) .
C322 B1 1.652(5) .
C323 H323 0.9500 .
C323 C324 1.401(6) .
C324 H324 0.9500 .
C324 C325 1.370(6) .
C325 H325 0.9500 .
C325 C326 1.375(6) .
C326 H326 0.9500 .
C326 C327 1.384(5) .
C327 H327 0.9500 .
C328 C329 1.386(5) .
C328 C333 1.394(5) .
C328 B1 1.641(6) .
C329 H329 0.9500 .
C329 C330 1.384(6) .
C330 H330 0.9500 .
C330 C331 1.360(8) .
C331 H331 0.9500 .
C331 C332 1.382(7) .
C332 H332 0.9500 .
C332 C333 1.395(6) .
C333 H333 0.9500 .
C410 C411 1.399(5) .
C410 C415 1.386(5) .
C410 B2 1.641(5) .
C411 H411 0.9500 .
C411 C412 1.391(6) .
C412 H412 0.9500 .
C412 C413 1.367(7) .
C413 H413 0.9500 .
C413 C414 1.347(7) .
C414 H414 0.9500 .
C414 C415 1.391(6) .
C415 H415 0.9500 .
C416 C417 1.402(5) .
C416 C421 1.404(5) .
C416 B2 1.654(5) .
C417 H417 0.9500 .
C417 C418 1.386(5) .
C418 H418 0.9500 .
C418 C419 1.368(6) .
C419 H419 0.9500 .
C419 C420 1.369(6) .
C420 H420 0.9500 .
C420 C421 1.384(5) .
C421 H421 0.9500 .
C422 C423 1.396(5) .
C422 C427 1.401(5) .
C422 B2 1.642(5) .
C423 H423 0.9500 .
C423 C424 1.385(5) .
C424 H424 0.9500 .
C424 C425 1.377(6) .
C425 H425 0.9500 .
C425 C426 1.370(6) .
C426 H426 0.9500 .
C426 C427 1.386(5) .
C427 H427 0.9500 .
C428 C430 1.395(5) .
C428 C433 1.389(5) .
C428 B2 1.656(5) .
C429 H429 0.9500 .
C429 C430 1.385(5) .
C429 C431 1.373(6) .
C430 H430 0.9500 .
C431 H431 0.9500 .
C431 C432 1.381(6) .
C432 H432 0.9500 .
C432 C433 1.389(5) .
C433 H433 0.9500 .
